data_2228826
loop_
_publ_author_name
'Ton, Quoc-Cuong'
'Bolte, Michael'

_publ_section_title
;
 2,6-Bis(2-methyl-1,3-diazinan-2-yl)pyridine
;
_journal_coeditor_code NG5081
_journal_issue 1
_journal_name_full 'Acta Crystallographica Section E'
_journal_page_first o41
_journal_paper_doi 10.1107/S1600536810050063
_journal_volume 67
_journal_year 2011
_chemical_formula_iupac 'C15 H25 N5'
_chemical_formula_moiety 'C15 H25 N5'
_chemical_formula_sum 'C15 H25 N5'
_chemical_formula_weight 275.40
_chemical_name_systematic
;
2,6-Bis(2-methyl-1,3-diazinan-2-yl)pyridine
;
_space_group_IT_number 14
_symmetry_cell_setting monoclinic
_symmetry_space_group_name_Hall '-P 2ybc'
_symmetry_space_group_name_H-M 'P 1 21/c 1'
_atom_sites_solution_hydrogens geom
_atom_sites_solution_primary direct
_atom_sites_solution_secondary difmap
_audit_creation_method SHELXL-97
_cell_angle_alpha 90.00
_cell_angle_beta 102.07(3)
_cell_angle_gamma 90.00
_cell_formula_units_Z 8
_cell_length_a 18.715(4)
_cell_length_b 7.512(2)
_cell_length_c 22.730(5)
_cell_measurement_reflns_used 38746
_cell_measurement_temperature 173(2)
_cell_measurement_theta_max 25.7
_cell_measurement_theta_min 3.3
_cell_volume 3124.9(13)
_computing_cell_refinement 'X-AREA (Stoe & Cie, 2001)'
_computing_data_collection 'X-AREA (Stoe & Cie, 2001)'
_computing_data_reduction 'X-AREA (Stoe & Cie, 2001)'
_computing_molecular_graphics 'XP (Sheldrick, 2008)'
_computing_publication_material 'publCIF (Westrip, 2010)'
_computing_structure_refinement 'SHELXL97 (Sheldrick, 2008)'
_computing_structure_solution 'SHELXS97 (Sheldrick, 2008)'
_diffrn_ambient_temperature 173(2)
_diffrn_measured_fraction_theta_full 0.988
_diffrn_measured_fraction_theta_max 0.988
_diffrn_measurement_device_type 'Stoe IPDS II two-circle'
_diffrn_measurement_method \w
_diffrn_radiation_monochromator graphite
_diffrn_radiation_source 'fine-focus sealed tube'
_diffrn_radiation_type MoK\a
_diffrn_radiation_wavelength 0.71073
_diffrn_reflns_av_R_equivalents 0.0501
_diffrn_reflns_av_sigmaI/netI 0.0256
_diffrn_reflns_limit_h_max 22
_diffrn_reflns_limit_h_min -22
_diffrn_reflns_limit_k_max 9
_diffrn_reflns_limit_k_min -9
_diffrn_reflns_limit_l_max 27
_diffrn_reflns_limit_l_min -27
_diffrn_reflns_number 41522
_diffrn_reflns_theta_full 25.53
_diffrn_reflns_theta_max 25.53
_diffrn_reflns_theta_min 3.27
_exptl_absorpt_coefficient_mu 0.073
_exptl_absorpt_correction_type none
_exptl_absorpt_process_details none
_exptl_crystal_colour colourless
_exptl_crystal_density_diffrn 1.171
_exptl_crystal_density_method 'not measured'
_exptl_crystal_description block
_exptl_crystal_F_000 1200
_exptl_crystal_size_max 0.40
_exptl_crystal_size_mid 0.32
_exptl_crystal_size_min 0.30
_refine_diff_density_max 0.278
_refine_diff_density_min -0.179
_refine_ls_extinction_coef 0.0182(13)
_refine_ls_extinction_expression Fc^*^=kFc[1+0.001xFc^2^\l^3^/sin(2\q)]^-1/4^
_refine_ls_extinction_method 'SHELXL97 (Sheldrick, 2008)'
_refine_ls_goodness_of_fit_ref 1.354
_refine_ls_hydrogen_treatment mixed
_refine_ls_matrix_type full
_refine_ls_number_parameters 394
_refine_ls_number_reflns 5758
_refine_ls_number_restraints 0
_refine_ls_restrained_S_all 1.354
_refine_ls_R_factor_all 0.0441
_refine_ls_R_factor_gt 0.0357
_refine_ls_shift/su_max 0.000
_refine_ls_shift/su_mean 0.000
_refine_ls_structure_factor_coef Fsqd
_refine_ls_weighting_details 'calc w=1/[\s^2^(Fo^2^)+(0.0513P)^2^] where P=(Fo^2^+2Fc^2^)/3'
_refine_ls_weighting_scheme calc
_refine_ls_wR_factor_gt 0.0946
_refine_ls_wR_factor_ref 0.0975
_reflns_number_gt 4924
_reflns_number_total 5758
_reflns_threshold_expression I>2\s(I)
_cod_data_source_file ng5081.cif
_cod_data_source_block I
_cod_original_sg_symbol_H-M 'P 21/c'
_cod_database_code 2228826
_cod_database_fobs_code 2228826

loop_
_symmetry_equiv_pos_as_xyz
'x, y, z'
'-x, y+1/2, -z+1/2'
'-x, -y, -z'
'x, -y-1/2, z-1/2'

loop_
_atom_site_type_symbol
_atom_site_label
_atom_site_fract_x
_atom_site_fract_y
_atom_site_fract_z
_atom_site_U_iso_or_equiv
_atom_site_adp_type
_atom_site_calc_flag
_atom_site_refinement_flags
_atom_site_occupancy
_atom_site_disorder_assembly
_atom_site_disorder_group
N N1 0.01315(5) 0.64048(12) 0.38741(4) 0.0208(2) Uani d . 1 . .
C C2 0.06102(6) 0.70659(15) 0.35629(5) 0.0219(2) Uani d . 1 . .
C C3 0.03859(7) 0.78073(19) 0.29935(6) 0.0337(3) Uani d . 1 . .
H H3 0.0733 0.8227 0.2775 0.040 Uiso calc R 1 . .
C C4 -0.03613(7) 0.7920(2) 0.27508(6) 0.0419(4) Uani d . 1 . .
H H4 -0.0530 0.8449 0.2367 0.050 Uiso calc R 1 . .
C C5 -0.08588(6) 0.72571(18) 0.30721(6) 0.0336(3) Uani d . 1 . .
H H5 -0.1370 0.7337 0.2915 0.040 Uiso calc R 1 . .
C C6 -0.05903(6) 0.64714(15) 0.36306(5) 0.0222(2) Uani d . 1 . .
C C7 0.14237(5) 0.67781(15) 0.38678(5) 0.0205(2) Uani d . 1 . .
C C8 0.15860(6) 0.47996(15) 0.38048(5) 0.0262(3) Uani d . 1 . .
H H8A 0.1275 0.4091 0.4013 0.039 Uiso calc R 1 . .
H H8B 0.2101 0.4565 0.3984 0.039 Uiso calc R 1 . .
H H8C 0.1486 0.4476 0.3378 0.039 Uiso calc R 1 . .
N N2 0.15809(5) 0.71862(13) 0.45185(4) 0.0226(2) Uani d . 1 . .
H H2N 0.1276(8) 0.658(2) 0.4698(6) 0.034(4) Uiso d . 1 . .
C C9 0.15049(7) 0.90860(17) 0.46430(6) 0.0319(3) Uani d . 1 . .
H H9A 0.1608 0.9292 0.5083 0.038 Uiso calc R 1 . .
H H9B 0.0999 0.9482 0.4473 0.038 Uiso calc R 1 . .
C C10 0.20407(7) 1.01382(17) 0.43596(6) 0.0363(3) Uani d . 1 . .
H H10A 0.2548 0.9798 0.4548 0.044 Uiso calc R 1 . .
H H10B 0.1982 1.1428 0.4426 0.044 Uiso calc R 1 . .
C C11 0.18907(7) 0.97400(16) 0.36861(6) 0.0325(3) Uani d . 1 . .
H H11A 0.1409 1.0243 0.3495 0.039 Uiso calc R 1 . .
H H11B 0.2266 1.0338 0.3507 0.039 Uiso calc R 1 . .
N N3 0.18942(5) 0.78179(13) 0.35523(4) 0.0255(2) Uani d . 1 . .
H H3N 0.2350(8) 0.7418(18) 0.3682(6) 0.028(3) Uiso d . 1 . .
C C12 -0.10820(6) 0.56698(15) 0.40310(5) 0.0228(2) Uani d . 1 . .
C C13 -0.11675(7) 0.70647(19) 0.45014(6) 0.0357(3) Uani d . 1 . .
H H13A -0.0687 0.7351 0.4749 0.054 Uiso calc R 1 . .
H H13B -0.1483 0.6593 0.4758 0.054 Uiso calc R 1 . .
H H13C -0.1388 0.8144 0.4299 0.054 Uiso calc R 1 . .
N N4 -0.18088(5) 0.52752(14) 0.36689(5) 0.0267(2) Uani d . 1 . .
H H4N -0.2100(9) 0.506(2) 0.3935(7) 0.041(4) Uiso d . 1 . .
C C14 -0.18228(7) 0.37221(18) 0.32745(6) 0.0339(3) Uani d . 1 . .
H H14A -0.1575 0.4035 0.2944 0.041 Uiso calc R 1 . .
H H14B -0.2337 0.3429 0.3093 0.041 Uiso calc R 1 . .
C C15 -0.14553(7) 0.20842(19) 0.35991(7) 0.0405(3) Uani d . 1 . .
H H15A -0.1422 0.1137 0.3303 0.049 Uiso calc R 1 . .
H H15B -0.1750 0.1627 0.3881 0.049 Uiso calc R 1 . .
C C16 -0.06904(7) 0.25698(17) 0.39462(7) 0.0353(3) Uani d . 1 . .
H H16A -0.0463 0.1529 0.4180 0.042 Uiso calc R 1 . .
H H16B -0.0380 0.2916 0.3662 0.042 Uiso calc R 1 . .
N N5 -0.07435(5) 0.40640(14) 0.43568(4) 0.0270(2) Uani d . 1 . .
H H5N -0.0281(8) 0.4360(19) 0.4533(6) 0.033(4) Uiso d . 1 . .
N N1' 0.51250(5) 0.59589(12) 0.38384(4) 0.0199(2) Uani d . 1 . .
C C2' 0.47119(6) 0.66760(14) 0.33387(5) 0.0204(2) Uani d . 1 . .
C C3' 0.49877(6) 0.70014(16) 0.28223(5) 0.0250(3) Uani d . 1 . .
H H3' 0.4691 0.7533 0.2477 0.030 Uiso calc R 1 . .
C C4' 0.57073(6) 0.65272(16) 0.28268(5) 0.0264(3) Uani d . 1 . .
H H4' 0.5907 0.6729 0.2481 0.032 Uiso calc R 1 . .
C C5' 0.61335(6) 0.57584(16) 0.33375(5) 0.0249(2) Uani d . 1 . .
H H5' 0.6624 0.5416 0.3346 0.030 Uiso calc R 1 . .
C C6' 0.58237(5) 0.55030(14) 0.38369(5) 0.0200(2) Uani d . 1 . .
C C7' 0.39231(6) 0.71995(15) 0.33837(5) 0.0220(2) Uani d . 1 . .
C C8' 0.39689(6) 0.90350(16) 0.36847(6) 0.0302(3) Uani d . 1 . .
H H8'1 0.4269 0.8954 0.4092 0.045 Uiso calc R 1 . .
H H8'2 0.3477 0.9438 0.3705 0.045 Uiso calc R 1 . .
H H8'3 0.4190 0.9886 0.3449 0.045 Uiso calc R 1 . .
N N2' 0.34706(5) 0.73352(14) 0.27711(4) 0.0272(2) Uani d . 1 . .
H H2'N 0.3052(8) 0.7831(19) 0.2808(6) 0.033(4) Uiso d . 1 . .
C C9' 0.33042(6) 0.55788(17) 0.24825(5) 0.0288(3) Uani d . 1 . .
H H9'1 0.3758 0.5078 0.2390 0.035 Uiso calc R 1 . .
H H9'2 0.2950 0.5741 0.2097 0.035 Uiso calc R 1 . .
C C10' 0.29904(6) 0.42461(17) 0.28693(5) 0.0291(3) Uani d . 1 . .
H H10C 0.2955 0.3055 0.2679 0.035 Uiso calc R 1 . .
H H10D 0.2494 0.4621 0.2904 0.035 Uiso calc R 1 . .
C C11' 0.34896(6) 0.41589(15) 0.34943(5) 0.0248(2) Uani d . 1 . .
H H11C 0.3271 0.3373 0.3759 0.030 Uiso calc R 1 . .
H H11D 0.3971 0.3664 0.3465 0.030 Uiso calc R 1 . .
N N3' 0.35806(5) 0.59662(13) 0.37478(4) 0.0221(2) Uani d . 1 . .
H H3'N 0.3836(8) 0.5952(18) 0.4116(7) 0.030(3) Uiso d . 1 . .
C C12' 0.62660(6) 0.47668(15) 0.44412(5) 0.0208(2) Uani d . 1 . .
C C13' 0.66464(7) 0.63378(17) 0.48080(6) 0.0335(3) Uani d . 1 . .
H H13D 0.6278 0.7182 0.4887 0.050 Uiso calc R 1 . .
H H13E 0.6969 0.6935 0.4581 0.050 Uiso calc R 1 . .
H H13F 0.6936 0.5902 0.5191 0.050 Uiso calc R 1 . .
N N4' 0.68328(5) 0.35340(13) 0.43324(5) 0.0256(2) Uani d . 1 . .
H H4'N 0.7143(7) 0.3368(18) 0.4685(6) 0.029(3) Uiso d . 1 . .
C C14' 0.65331(7) 0.18110(18) 0.40894(6) 0.0360(3) Uani d . 1 . .
H H14C 0.6943 0.0982 0.4084 0.043 Uiso calc R 1 . .
H H14D 0.6268 0.1983 0.3668 0.043 Uiso calc R 1 . .
C C15' 0.60164(7) 0.09624(18) 0.44454(7) 0.0407(3) Uani d . 1 . .
H H15C 0.5785 -0.0105 0.4231 0.049 Uiso calc R 1 . .
H H15D 0.6295 0.0584 0.4845 0.049 Uiso calc R 1 . .
C C16' 0.54299(7) 0.22950(18) 0.45217(6) 0.0364(3) Uani d . 1 . .
H H16C 0.5118 0.2578 0.4125 0.044 Uiso calc R 1 . .
H H16D 0.5117 0.1777 0.4779 0.044 Uiso calc R 1 . .
N N5' 0.57811(5) 0.39283(15) 0.48008(4) 0.0281(2) Uani d . 1 . .
H H5'N 0.5420(9) 0.474(2) 0.4791(7) 0.045(4) Uiso d . 1 . .

loop_
_atom_site_aniso_label
_atom_site_aniso_U_11
_atom_site_aniso_U_22
_atom_site_aniso_U_33
_atom_site_aniso_U_12
_atom_site_aniso_U_13
_atom_site_aniso_U_23
N1 0.0161(4) 0.0239(5) 0.0212(5) -0.0001(3) 0.0011(3) -0.0006(4)
C2 0.0188(5) 0.0242(6) 0.0218(6) -0.0005(4) 0.0018(4) 0.0006(4)
C3 0.0234(6) 0.0486(8) 0.0277(6) -0.0040(5) 0.0017(5) 0.0137(6)
C4 0.0289(7) 0.0595(9) 0.0320(7) -0.0031(6) -0.0056(5) 0.0224(6)
C5 0.0178(6) 0.0443(7) 0.0342(7) 0.0009(5) -0.0045(5) 0.0100(6)
C6 0.0173(5) 0.0243(6) 0.0236(6) 0.0012(4) 0.0009(4) -0.0018(4)
C7 0.0159(5) 0.0249(6) 0.0201(5) -0.0005(4) 0.0023(4) 0.0017(4)
C8 0.0202(5) 0.0270(6) 0.0303(6) 0.0006(4) 0.0028(5) -0.0012(5)
N2 0.0191(5) 0.0267(5) 0.0213(5) -0.0009(4) 0.0023(4) 0.0007(4)
C9 0.0309(6) 0.0304(6) 0.0322(6) 0.0033(5) 0.0013(5) -0.0073(5)
C10 0.0323(7) 0.0230(6) 0.0488(8) -0.0019(5) -0.0025(6) -0.0020(5)
C11 0.0230(6) 0.0291(6) 0.0439(7) -0.0021(5) 0.0036(5) 0.0120(6)
N3 0.0168(5) 0.0310(5) 0.0289(5) -0.0009(4) 0.0052(4) 0.0061(4)
C12 0.0157(5) 0.0292(6) 0.0226(5) 0.0007(4) 0.0018(4) -0.0027(5)
C13 0.0329(7) 0.0418(7) 0.0331(7) 0.0005(6) 0.0084(5) -0.0108(6)
N4 0.0139(4) 0.0379(6) 0.0275(5) -0.0007(4) 0.0030(4) -0.0043(4)
C14 0.0268(6) 0.0429(8) 0.0298(6) -0.0083(5) 0.0009(5) -0.0097(5)
C15 0.0377(7) 0.0336(7) 0.0498(8) -0.0065(6) 0.0080(6) -0.0106(6)
C16 0.0289(6) 0.0289(7) 0.0483(8) 0.0030(5) 0.0089(6) 0.0010(6)
N5 0.0191(5) 0.0340(6) 0.0264(5) -0.0008(4) 0.0012(4) 0.0034(4)
N1' 0.0170(4) 0.0236(5) 0.0187(4) 0.0017(3) 0.0028(3) 0.0017(4)
C2' 0.0189(5) 0.0215(5) 0.0202(5) 0.0008(4) 0.0023(4) 0.0024(4)
C3' 0.0245(6) 0.0293(6) 0.0207(6) 0.0008(5) 0.0036(4) 0.0076(5)
C4' 0.0267(6) 0.0338(6) 0.0208(6) -0.0018(5) 0.0093(4) 0.0047(5)
C5' 0.0180(5) 0.0328(6) 0.0247(6) 0.0012(4) 0.0066(4) 0.0021(5)
C6' 0.0173(5) 0.0216(5) 0.0208(5) 0.0003(4) 0.0033(4) 0.0003(4)
C7' 0.0189(5) 0.0275(6) 0.0189(5) 0.0041(4) 0.0025(4) 0.0033(4)
C8' 0.0259(6) 0.0290(6) 0.0351(7) 0.0041(5) 0.0054(5) 0.0001(5)
N2' 0.0222(5) 0.0360(6) 0.0212(5) 0.0102(4) -0.0005(4) 0.0057(4)
C9' 0.0226(6) 0.0433(7) 0.0183(5) 0.0057(5) -0.0005(4) -0.0012(5)
C10' 0.0198(5) 0.0392(7) 0.0276(6) -0.0005(5) 0.0032(5) -0.0072(5)
C11' 0.0210(5) 0.0284(6) 0.0254(6) 0.0007(4) 0.0057(4) 0.0016(5)
N3' 0.0188(4) 0.0295(5) 0.0173(5) 0.0020(4) 0.0023(4) 0.0013(4)
C12' 0.0168(5) 0.0264(6) 0.0192(5) 0.0033(4) 0.0035(4) 0.0016(4)
C13' 0.0319(6) 0.0324(7) 0.0306(6) 0.0023(5) -0.0060(5) -0.0019(5)
N4' 0.0179(5) 0.0331(5) 0.0249(5) 0.0073(4) 0.0026(4) 0.0025(4)
C14' 0.0372(7) 0.0330(7) 0.0345(7) 0.0135(5) 0.0000(6) -0.0044(5)
C15' 0.0383(7) 0.0274(7) 0.0484(8) -0.0012(5) -0.0094(6) 0.0076(6)
C16' 0.0224(6) 0.0410(7) 0.0421(8) -0.0046(5) -0.0018(5) 0.0194(6)
N5' 0.0213(5) 0.0400(6) 0.0242(5) 0.0072(4) 0.0074(4) 0.0091(4)

loop_
_atom_type_symbol
_atom_type_description
_atom_type_scat_dispersion_real
_atom_type_scat_dispersion_imag
_atom_type_scat_source
C C 0.0033 0.0016 'International Tables Vol C Tables 4.2.6.8 and 6.1.1.4'
H H 0.0000 0.0000 'International Tables Vol C Tables 4.2.6.8 and 6.1.1.4'
N N 0.0061 0.0033 'International Tables Vol C Tables 4.2.6.8 and 6.1.1.4'

loop_
_geom_angle_atom_site_label_1
_geom_angle_atom_site_label_2
_geom_angle_atom_site_label_3
_geom_angle_site_symmetry_1
_geom_angle_site_symmetry_3
_geom_angle
_geom_angle_publ_flag
C2 N1 C6 . . 119.31(9) ?
N1 C2 C3 . . 122.14(10) ?
N1 C2 C7 . . 114.37(9) ?
C3 C2 C7 . . 123.29(10) ?
C2 C3 C4 . . 118.36(12) ?
C2 C3 H3 . . 120.8 ?
C4 C3 H3 . . 120.8 ?
C5 C4 C3 . . 119.79(11) ?
C5 C4 H4 . . 120.1 ?
C3 C4 H4 . . 120.1 ?
C4 C5 C6 . . 118.44(11) ?
C4 C5 H5 . . 120.8 ?
C6 C5 H5 . . 120.8 ?
N1 C6 C5 . . 121.89(11) ?
N1 C6 C12 . . 114.35(9) ?
C5 C6 C12 . . 123.73(10) ?
N3 C7 N2 . . 111.31(9) ?
N3 C7 C8 . . 108.63(9) ?
N2 C7 C8 . . 107.05(9) ?
N3 C7 C2 . . 109.88(9) ?
N2 C7 C2 . . 112.93(9) ?
C8 C7 C2 . . 106.82(9) ?
C7 C8 H8A . . 109.5 ?
C7 C8 H8B . . 109.5 ?
H8A C8 H8B . . 109.5 ?
C7 C8 H8C . . 109.5 ?
H8A C8 H8C . . 109.5 ?
H8B C8 H8C . . 109.5 ?
C9 N2 C7 . . 112.79(9) ?
C9 N2 H2N . . 108.2(9) ?
C7 N2 H2N . . 109.7(9) ?
N2 C9 C10 . . 108.94(10) ?
N2 C9 H9A . . 109.9 ?
C10 C9 H9A . . 109.9 ?
N2 C9 H9B . . 109.9 ?
C10 C9 H9B . . 109.9 ?
H9A C9 H9B . . 108.3 ?
C9 C10 C11 . . 108.86(10) ?
C9 C10 H10A . . 109.9 ?
C11 C10 H10A . . 109.9 ?
C9 C10 H10B . . 109.9 ?
C11 C10 H10B . . 109.9 ?
H10A C10 H10B . . 108.3 ?
N3 C11 C10 . . 112.98(10) ?
N3 C11 H11A . . 109.0 ?
C10 C11 H11A . . 109.0 ?
N3 C11 H11B . . 109.0 ?
C10 C11 H11B . . 109.0 ?
H11A C11 H11B . . 107.8 ?
C7 N3 C11 . . 112.97(10) ?
C7 N3 H3N . . 106.7(9) ?
C11 N3 H3N . . 107.8(9) ?
N4 C12 N5 . . 111.38(9) ?
N4 C12 C13 . . 108.09(9) ?
N5 C12 C13 . . 107.68(10) ?
N4 C12 C6 . . 110.20(9) ?
N5 C12 C6 . . 111.44(9) ?
C13 C12 C6 . . 107.89(10) ?
C12 C13 H13A . . 109.5 ?
C12 C13 H13B . . 109.5 ?
H13A C13 H13B . . 109.5 ?
C12 C13 H13C . . 109.5 ?
H13A C13 H13C . . 109.5 ?
H13B C13 H13C . . 109.5 ?
C12 N4 C14 . . 113.55(9) ?
C12 N4 H4N . . 106.1(10) ?
C14 N4 H4N . . 109.3(10) ?
N4 C14 C15 . . 113.43(11) ?
N4 C14 H14A . . 108.9 ?
C15 C14 H14A . . 108.9 ?
N4 C14 H14B . . 108.9 ?
C15 C14 H14B . . 108.9 ?
H14A C14 H14B . . 107.7 ?
C14 C15 C16 . . 109.68(11) ?
C14 C15 H15A . . 109.7 ?
C16 C15 H15A . . 109.7 ?
C14 C15 H15B . . 109.7 ?
C16 C15 H15B . . 109.7 ?
H15A C15 H15B . . 108.2 ?
N5 C16 C15 . . 109.18(10) ?
N5 C16 H16A . . 109.8 ?
C15 C16 H16A . . 109.8 ?
N5 C16 H16B . . 109.8 ?
C15 C16 H16B . . 109.8 ?
H16A C16 H16B . . 108.3 ?
C16 N5 C12 . . 112.33(9) ?
C16 N5 H5N . . 106.5(9) ?
C12 N5 H5N . . 106.9(9) ?
C2' N1' C6' . . 118.98(9) ?
N1' C2' C3' . . 122.03(10) ?
N1' C2' C7' . . 115.63(9) ?
C3' C2' C7' . . 122.28(10) ?
C4' C3' C2' . . 118.40(10) ?
C4' C3' H3' . . 120.8 ?
C2' C3' H3' . . 120.8 ?
C5' C4' C3' . . 119.90(11) ?
C5' C4' H4' . . 120.1 ?
C3' C4' H4' . . 120.1 ?
C4' C5' C6' . . 118.32(10) ?
C4' C5' H5' . . 120.8 ?
C6' C5' H5' . . 120.8 ?
N1' C6' C5' . . 122.36(10) ?
N1' C6' C12' . . 115.19(9) ?
C5' C6' C12' . . 122.38(9) ?
N2' C7' N3' . . 110.01(9) ?
N2' C7' C8' . . 109.07(9) ?
N3' C7' C8' . . 107.73(9) ?
N2' C7' C2' . . 108.77(9) ?
N3' C7' C2' . . 114.13(9) ?
C8' C7' C2' . . 106.99(9) ?
C7' C8' H8'1 . . 109.5 ?
C7' C8' H8'2 . . 109.5 ?
H8'1 C8' H8'2 . . 109.5 ?
C7' C8' H8'3 . . 109.5 ?
H8'1 C8' H8'3 . . 109.5 ?
H8'2 C8' H8'3 . . 109.5 ?
C7' N2' C9' . . 112.56(9) ?
C7' N2' H2'N . . 106.5(9) ?
C9' N2' H2'N . . 108.0(9) ?
N2' C9' C10' . . 113.59(10) ?
N2' C9' H9'1 . . 108.8 ?
C10' C9' H9'1 . . 108.8 ?
N2' C9' H9'2 . . 108.8 ?
C10' C9' H9'2 . . 108.8 ?
H9'1 C9' H9'2 . . 107.7 ?
C9' C10' C11' . . 109.20(9) ?
C9' C10' H10C . . 109.8 ?
C11' C10' H10C . . 109.8 ?
C9' C10' H10D . . 109.8 ?
C11' C10' H10D . . 109.8 ?
H10C C10' H10D . . 108.3 ?
N3' C11' C10' . . 108.81(9) ?
N3' C11' H11C . . 109.9 ?
C10' C11' H11C . . 109.9 ?
N3' C11' H11D . . 109.9 ?
C10' C11' H11D . . 109.9 ?
H11C C11' H11D . . 108.3 ?
C11' N3' C7' . . 112.85(9) ?
C11' N3' H3'N . . 111.1(9) ?
C7' N3' H3'N . . 109.3(9) ?
N4' C12' N5' . . 111.85(9) ?
N4' C12' C13' . . 107.93(9) ?
N5' C12' C13' . . 107.19(9) ?
N4' C12' C6' . . 110.29(9) ?
N5' C12' C6' . . 111.41(8) ?
C13' C12' C6' . . 107.99(9) ?
C12' C13' H13D . . 109.5 ?
C12' C13' H13E . . 109.5 ?
H13D C13' H13E . . 109.5 ?
C12' C13' H13F . . 109.5 ?
H13D C13' H13F . . 109.5 ?
H13E C13' H13F . . 109.5 ?
C12' N4' C14' . . 112.71(9) ?
C12' N4' H4'N . . 107.1(9) ?
C14' N4' H4'N . . 109.8(9) ?
N4' C14' C15' . . 113.76(11) ?
N4' C14' H14C . . 108.8 ?
C15' C14' H14C . . 108.8 ?
N4' C14' H14D . . 108.8 ?
C15' C14' H14D . . 108.8 ?
H14C C14' H14D . . 107.7 ?
C16' C15' C14' . . 109.76(11) ?
C16' C15' H15C . . 109.7 ?
C14' C15' H15C . . 109.7 ?
C16' C15' H15D . . 109.7 ?
C14' C15' H15D . . 109.7 ?
H15C C15' H15D . . 108.2 ?
N5' C16' C15' . . 109.26(10) ?
N5' C16' H16C . . 109.8 ?
C15' C16' H16C . . 109.8 ?
N5' C16' H16D . . 109.8 ?
C15' C16' H16D . . 109.8 ?
H16C C16' H16D . . 108.3 ?
C16' N5' C12' . . 112.71(10) ?
C16' N5' H5'N . . 106.6(10) ?
C12' N5' H5'N . . 103.9(10) ?

loop_
_geom_bond_atom_site_label_1
_geom_bond_atom_site_label_2
_geom_bond_site_symmetry_2
_geom_bond_distance
_geom_bond_publ_flag
N1 C2 . 1.3471(15) ?
N1 C6 . 1.3494(14) ?
C2 C3 . 1.3908(17) ?
C2 C7 . 1.5504(15) ?
C3 C4 . 1.3943(18) ?
C3 H3 . 0.9500 ?
C4 C5 . 1.3903(19) ?
C4 H4 . 0.9500 ?
C5 C6 . 1.3949(17) ?
C5 H5 . 0.9500 ?
C6 C12 . 1.5453(16) ?
C7 N3 . 1.4709(14) ?
C7 N2 . 1.4786(15) ?
C7 C8 . 1.5297(16) ?
C8 H8A . 0.9800 ?
C8 H8B . 0.9800 ?
C8 H8C . 0.9800 ?
N2 C9 . 1.4676(16) ?
N2 H2N . 0.893(16) ?
C9 C10 . 1.5217(19) ?
C9 H9A . 0.9900 ?
C9 H9B . 0.9900 ?
C10 C11 . 1.527(2) ?
C10 H10A . 0.9900 ?
C10 H10B . 0.9900 ?
C11 N3 . 1.4758(17) ?
C11 H11A . 0.9900 ?
C11 H11B . 0.9900 ?
N3 H3N . 0.894(14) ?
C12 N4 . 1.4653(14) ?
C12 N5 . 1.4862(15) ?
C12 C13 . 1.5293(17) ?
C13 H13A . 0.9800 ?
C13 H13B . 0.9800 ?
C13 H13C . 0.9800 ?
N4 C14 . 1.4683(16) ?
N4 H4N . 0.908(16) ?
C14 C15 . 1.523(2) ?
C14 H14A . 0.9900 ?
C14 H14B . 0.9900 ?
C15 C16 . 1.5271(19) ?
C15 H15A . 0.9900 ?
C15 H15B . 0.9900 ?
C16 N5 . 1.4764(17) ?
C16 H16A . 0.9900 ?
C16 H16B . 0.9900 ?
N5 H5N . 0.901(15) ?
N1' C2' . 1.3456(14) ?
N1' C6' . 1.3523(14) ?
C2' C3' . 1.3992(16) ?
C2' C7' . 1.5515(15) ?
C3' C4' . 1.3909(16) ?
C3' H3' . 0.9500 ?
C4' C5' . 1.3892(17) ?
C4' H4' . 0.9500 ?
C5' C6' . 1.3916(16) ?
C5' H5' . 0.9500 ?
C6' C12' . 1.5499(15) ?
C7' N2' . 1.4742(15) ?
C7' N3' . 1.4752(15) ?
C7' C8' . 1.5337(17) ?
C8' H8'1 . 0.9800 ?
C8' H8'2 . 0.9800 ?
C8' H8'3 . 0.9800 ?
N2' C9' . 1.4774(17) ?
N2' H2'N . 0.887(15) ?
C9' C10' . 1.5284(18) ?
C9' H9'1 . 0.9900 ?
C9' H9'2 . 0.9900 ?
C10' C11' . 1.5297(17) ?
C10' H10C . 0.9900 ?
C10' H10D . 0.9900 ?
C11' N3' . 1.4707(15) ?
C11' H11C . 0.9900 ?
C11' H11D . 0.9900 ?
N3' H3'N . 0.873(15) ?
C12' N4' . 1.4676(14) ?
C12' N5' . 1.4830(15) ?
C12' C13' . 1.5318(16) ?
C13' H13D . 0.9800 ?
C13' H13E . 0.9800 ?
C13' H13F . 0.9800 ?
N4' C14' . 1.4715(17) ?
N4' H4'N . 0.894(14) ?
C14' C15' . 1.524(2) ?
C14' H14C . 0.9900 ?
C14' H14D . 0.9900 ?
C15' C16' . 1.522(2) ?
C15' H15C . 0.9900 ?
C15' H15D . 0.9900 ?
C16' N5' . 1.4715(18) ?
C16' H16C . 0.9900 ?
C16' H16D . 0.9900 ?
N5' H5'N . 0.905(17) ?

loop_
_geom_hbond_atom_site_label_D
_geom_hbond_atom_site_label_H
_geom_hbond_atom_site_label_A
_geom_hbond_site_symmetry_A
_geom_hbond_distance_DH
_geom_hbond_distance_HA
_geom_hbond_distance_DA
_geom_hbond_angle_DHA
N2 H2N N5 3_566 0.893(16) 2.596(15) 3.3984(16) 149.9(12)
N4 H4N N4' 1_455 0.908(16) 2.623(16) 3.4716(16) 155.8(13)
N3' H3'N N5' 3_666 0.873(15) 2.418(15) 3.2662(17) 164.2(12)

loop_
_geom_torsion_atom_site_label_1
_geom_torsion_atom_site_label_2
_geom_torsion_atom_site_label_3
_geom_torsion_atom_site_label_4
_geom_torsion_site_symmetry_1
_geom_torsion_site_symmetry_2
_geom_torsion_site_symmetry_3
_geom_torsion_site_symmetry_4
_geom_torsion
_geom_torsion_publ_flag
C6 N1 C2 C3 . . . . -0.52(17) ?
C6 N1 C2 C7 . . . . -175.43(9) ?
N1 C2 C3 C4 . . . . 2.3(2) ?
C7 C2 C3 C4 . . . . 176.79(12) ?
C2 C3 C4 C5 . . . . -1.6(2) ?
C3 C4 C5 C6 . . . . -0.8(2) ?
C2 N1 C6 C5 . . . . -2.05(17) ?
C2 N1 C6 C12 . . . . 179.94(9) ?
C4 C5 C6 N1 . . . . 2.68(19) ?
C4 C5 C6 C12 . . . . -179.50(12) ?
N1 C2 C7 N3 . . . . -169.79(9) ?
C3 C2 C7 N3 . . . . 15.36(15) ?
N1 C2 C7 N2 . . . . -44.86(13) ?
C3 C2 C7 N2 . . . . 140.29(12) ?
N1 C2 C7 C8 . . . . 72.55(12) ?
C3 C2 C7 C8 . . . . -102.30(13) ?
N3 C7 N2 C9 . . . . 56.72(12) ?
C8 C7 N2 C9 . . . . 175.30(9) ?
C2 C7 N2 C9 . . . . -67.42(12) ?
C7 N2 C9 C10 . . . . -60.40(12) ?
N2 C9 C10 C11 . . . . 57.28(13) ?
C9 C10 C11 N3 . . . . -53.72(13) ?
N2 C7 N3 C11 . . . . -50.79(12) ?
C8 C7 N3 C11 . . . . -168.41(9) ?
C2 C7 N3 C11 . . . . 75.06(11) ?
C10 C11 N3 C7 . . . . 50.98(13) ?
N1 C6 C12 N4 . . . . -161.87(9) ?
C5 C6 C12 N4 . . . . 20.16(16) ?
N1 C6 C12 N5 . . . . -37.69(13) ?
C5 C6 C12 N5 . . . . 144.34(12) ?
N1 C6 C12 C13 . . . . 80.32(12) ?
C5 C6 C12 C13 . . . . -97.65(13) ?
N5 C12 N4 C14 . . . . -51.19(13) ?
C13 C12 N4 C14 . . . . -169.29(11) ?
C6 C12 N4 C14 . . . . 73.03(13) ?
C12 N4 C14 C15 . . . . 50.09(15) ?
N4 C14 C15 C16 . . . . -51.80(15) ?
C14 C15 C16 N5 . . . . 55.64(15) ?
C15 C16 N5 C12 . . . . -59.44(14) ?
N4 C12 N5 C16 . . . . 56.92(12) ?
C13 C12 N5 C16 . . . . 175.27(9) ?
C6 C12 N5 C16 . . . . -66.59(12) ?
C6' N1' C2' C3' . . . . -1.46(16) ?
C6' N1' C2' C7' . . . . -178.67(9) ?
N1' C2' C3' C4' . . . . 1.42(17) ?
C7' C2' C3' C4' . . . . 178.44(10) ?
C2' C3' C4' C5' . . . . -0.30(18) ?
C3' C4' C5' C6' . . . . -0.70(18) ?
C2' N1' C6' C5' . . . . 0.39(16) ?
C2' N1' C6' C12' . . . . 177.37(9) ?
C4' C5' C6' N1' . . . . 0.68(17) ?
C4' C5' C6' C12' . . . . -176.09(10) ?
N1' C2' C7' N2' . . . . -159.75(9) ?
C3' C2' C7' N2' . . . . 23.05(14) ?
N1' C2' C7' N3' . . . . -36.50(13) ?
C3' C2' C7' N3' . . . . 146.30(11) ?
N1' C2' C7' C8' . . . . 82.56(12) ?
C3' C2' C7' C8' . . . . -94.63(12) ?
N3' C7' N2' C9' . . . . -53.26(12) ?
C8' C7' N2' C9' . . . . -171.21(10) ?
C2' C7' N2' C9' . . . . 72.43(12) ?
C7' N2' C9' C10' . . . . 51.37(13) ?
N2' C9' C10' C11' . . . . -51.67(13) ?
C9' C10' C11' N3' . . . . 55.04(12) ?
C10' C11' N3' C7' . . . . -61.18(11) ?
N2' C7' N3' C11' . . . . 59.80(11) ?
C8' C7' N3' C11' . . . . 178.57(9) ?
C2' C7' N3' C11' . . . . -62.78(12) ?
N1' C6' C12' N4' . . . . 151.51(9) ?
C5' C6' C12' N4' . . . . -31.51(15) ?
N1' C6' C12' N5' . . . . 26.68(13) ?
C5' C6' C12' N5' . . . . -156.34(10) ?
N1' C6' C12' C13' . . . . -90.77(11) ?
C5' C6' C12' C13' . . . . 86.21(13) ?
N5' C12' N4' C14' . . . . 50.94(13) ?
C13' C12' N4' C14' . . . . 168.61(10) ?
C6' C12' N4' C14' . . . . -73.64(12) ?
C12' N4' C14' C15' . . . . -50.04(13) ?
N4' C14' C15' C16' . . . . 52.01(14) ?
C14' C15' C16' N5' . . . . -55.21(14) ?
C15' C16' N5' C12' . . . . 58.90(13) ?
N4' C12' N5' C16' . . . . -56.78(12) ?
C13' C12' N5' C16' . . . . -174.89(9) ?
C6' C12' N5' C16' . . . . 67.17(12) ?
